data_2015133
loop_
_publ_author_name
'Adams, Harry'
'Shongwe, Musa S.'
'Al-Bahri, Ibtisam'
'Al-Busaidi, Eiman'
'Morris, Michael J.'

_publ_section_title
;
 Bis[(2-pyridyl)(2-pyridylamino)methanolato]cobalt(III) perchlorate: a
 consequence of cobalt ion-assisted oxidative deamination of a
 tris(pyridyl)aminal ligand
;
_journal_coeditor_code FA1161
_journal_issue 12
_journal_name_full 'Acta Crystallographica Section C'
_journal_page_first m497
_journal_page_last m500
_journal_paper_doi 10.1107/S0108270105033913
_journal_volume 61
_journal_year 2005
_chemical_formula_iupac '[Co (C11 H10 N3 O)2] Cl O4'
_chemical_formula_moiety 'C22 H20 Co N6 O2 +, Cl O4 -'
_chemical_formula_sum 'C22 H20 Cl Co N6 O6'
_chemical_formula_weight 558.82
_chemical_name_systematic
;
Bis[(2-pyridyl)(2-pyridylamino)methanolato]cobalt(III) perchlorate
;
_space_group_IT_number 29
_symmetry_cell_setting orthorhombic
_symmetry_space_group_name_Hall 'P 2c -2ac'
_symmetry_space_group_name_H-M 'P c a 21'
_atom_sites_solution_hydrogens geom
_atom_sites_solution_primary direct
_atom_sites_solution_secondary difmap
_audit_creation_method SHELXL-97
_cell_angle_alpha 90.00
_cell_angle_beta 90.00
_cell_angle_gamma 90.00
_cell_formula_units_Z 4
_cell_length_a 14.802(3)
_cell_length_b 8.6144(18)
_cell_length_c 17.832(4)
_cell_measurement_reflns_used 1903
_cell_measurement_temperature 150(2)
_cell_measurement_theta_max 27.60
_cell_measurement_theta_min 2.28
_cell_volume 2273.8(8)
_computing_cell_refinement SMART
_computing_data_collection 'SMART (Bruker, 1997)'
_computing_data_reduction 'SAINT (Bruker, 1997)'
_computing_molecular_graphics 'SHELXTL (Bruker, 1997)'
_computing_publication_material SHELXTL
_computing_structure_refinement 'SHELXL97 (Sheldrick, 1997)'
_computing_structure_solution 'SHELXS97 (Sheldrick, 1990)'
_diffrn_ambient_temperature 150(2)
_diffrn_detector_area_resol_mean 100
_diffrn_measured_fraction_theta_full 1.000
_diffrn_measured_fraction_theta_max 0.991
_diffrn_measurement_device_type 'Bruker SMART 1000'
_diffrn_measurement_method '\w scans'
_diffrn_radiation_monochromator graphite
_diffrn_radiation_source 'fine-focus sealed tube'
_diffrn_radiation_type MoK\a
_diffrn_radiation_wavelength 0.71073
_diffrn_reflns_av_R_equivalents 0.0649
_diffrn_reflns_av_sigmaI/netI 0.0592
_diffrn_reflns_limit_h_max 18
_diffrn_reflns_limit_h_min -19
_diffrn_reflns_limit_k_max 11
_diffrn_reflns_limit_k_min -10
_diffrn_reflns_limit_l_max 22
_diffrn_reflns_limit_l_min -23
_diffrn_reflns_number 23722
_diffrn_reflns_theta_full 25.00
_diffrn_reflns_theta_max 27.60
_diffrn_reflns_theta_min 2.28
_diffrn_standards_decay_% 0
_diffrn_standards_number 0
_exptl_absorpt_coefficient_mu 0.926
_exptl_absorpt_correction_T_max 0.8970
_exptl_absorpt_correction_T_min 0.7559
_exptl_absorpt_correction_type multi-scan
_exptl_absorpt_process_details '(SADABS; Bruker, 1997)'
_exptl_crystal_colour Red
_exptl_crystal_density_diffrn 1.632
_exptl_crystal_density_method 'not measured'
_exptl_crystal_description Block
_exptl_crystal_F_000 1144
_exptl_crystal_size_max 0.32
_exptl_crystal_size_mid 0.12
_exptl_crystal_size_min 0.12
_refine_diff_density_max 1.331
_refine_diff_density_min -0.455
_refine_ls_abs_structure_details 'Flack (1983), 2431 Friedel pairs'
_refine_ls_abs_structure_Flack 0.11(2)
_refine_ls_extinction_method none
_refine_ls_goodness_of_fit_ref 1.119
_refine_ls_hydrogen_treatment constr
_refine_ls_matrix_type full
_refine_ls_number_parameters 336
_refine_ls_number_reflns 5164
_refine_ls_number_restraints 157
_refine_ls_restrained_S_all 1.154
_refine_ls_R_factor_all 0.0668
_refine_ls_R_factor_gt 0.0599
_refine_ls_shift/su_max 0.001
_refine_ls_shift/su_mean 0.000
_refine_ls_structure_factor_coef Fsqd
_refine_ls_weighting_details 'calc w=1/[\s^2^(Fo^2^)+(0.0829P)^2^+2.3180P] where P=(Fo^2^+2Fc^2^)/3'
_refine_ls_weighting_scheme calc
_refine_ls_wR_factor_gt 0.1543
_refine_ls_wR_factor_ref 0.1593
_reflns_number_gt 4598
_reflns_number_total 5164
_reflns_threshold_expression I>2\s(I)
_cod_data_source_file fa1161.cif
_cod_data_source_block I
_cod_depositor_comments
;
The following automatic conversions were performed:
'_symmetry_cell_setting' value 'Orthorhombic' changed to 'orthorhombic'
according to '/home/saulius/struct/CIF-dictionaries/cif_core.dic'
dictionary named 'cif_core.dic' version 2.4.1 from 2010-06-29.

Automatic conversion script
Id: cif_fix_enum 1527 2010-12-29 10:47:43Z saulius 

The following automatic conversions were performed:

'_symmetry_cell_setting' value 'Orthorhombic' changed to
'orthorhombic' according to
/home/saulius/struct/CIF-dictionaries/cif_core.dic dictionary named
'cif_core.dic' version 2.4.1 from 2010-06-29.

Automatic conversion script
Id: cif_fix_values 1715 2011-07-08 13:25:40Z adriana 
;
_cod_database_code 2015133
_cod_database_fobs_code 2015133

loop_
_symmetry_equiv_pos_as_xyz
'x, y, z'
'-x, -y, z+1/2'
'x+1/2, -y, z'
'-x+1/2, y, z+1/2'

loop_
_atom_site_label
_atom_site_fract_x
_atom_site_fract_y
_atom_site_fract_z
_atom_site_U_iso_or_equiv
_atom_site_adp_type
_atom_site_calc_flag
_atom_site_refinement_flags
_atom_site_occupancy
_atom_site_disorder_assembly
_atom_site_disorder_group
_atom_site_type_symbol
Co1 0.24559(5) 1.01485(6) 0.02269(6) 0.02530(17) Uani d . 1 . . Co
N1 0.3694(3) 0.7771(6) 0.1108(2) 0.0393(10) Uani d . 1 . . N
H1 0.4099 0.7239 0.1362 0.047 Uiso calc R 1 . . H
N2 0.2862(2) 0.8041(4) -0.0012(2) 0.0250(8) Uani d . 1 . . N
N3 0.1814(3) 0.9376(4) 0.1083(2) 0.0245(8) Uani d . 1 . . N
N4 0.1840(3) 1.1709(6) -0.1290(3) 0.0391(10) Uani d . 1 . . N
H4 0.1605 1.1982 -0.1724 0.047 Uiso calc R 1 . . H
N5 0.3146(3) 1.0928(4) -0.0633(2) 0.0253(8) Uani d . 1 . . N
N6 0.2040(3) 1.2228(4) 0.0433(2) 0.0260(8) Uani d . 1 . . N
O1 0.3417(3) 1.0368(4) 0.0919(2) 0.0347(8) Uani d . 1 . . O
O2 0.1396(3) 1.0026(4) -0.0366(2) 0.0336(9) Uani d . 1 . . O
C1 0.3440(3) 0.7226(6) 0.0433(2) 0.0278(8) Uani d U 1 . . C
C2 0.2595(3) 0.7382(6) -0.0671(3) 0.0312(9) Uani d U 1 . . C
H2 0.2167 0.7925 -0.0969 0.037 Uiso calc R 1 . . H
C3 0.2902(3) 0.6010(6) -0.0926(3) 0.0343(8) Uani d U 1 . . C
H3 0.2710 0.5618 -0.1398 0.041 Uiso calc R 1 . . H
C4 0.3509(4) 0.5169(6) -0.0482(3) 0.0338(8) Uani d U 1 . . C
H4A 0.3743 0.4201 -0.0648 0.041 Uiso calc R 1 . . H
C5 0.3762(3) 0.5777(5) 0.0205(3) 0.0314(8) Uani d U 1 . . C
H5 0.4156 0.5207 0.0523 0.038 Uiso calc R 1 . . H
C6 0.3340(3) 0.9183(7) 0.1442(3) 0.0366(9) Uani d U 1 . . C
H6 0.3694 0.9449 0.1903 0.044 Uiso calc R 1 . . H
C7 0.2348(3) 0.8920(6) 0.1647(3) 0.0330(8) Uani d U 1 . . C
C8 0.2016(4) 0.8321(6) 0.2308(3) 0.0374(8) Uani d U 1 . . C
H8 0.2413 0.8021 0.2700 0.045 Uiso calc R 1 . . H
C9 0.1093(4) 0.8167(6) 0.2388(3) 0.0428(9) Uani d U 1 . . C
H9 0.0845 0.7751 0.2836 0.051 Uiso calc R 1 . . H
C10 0.0539(4) 0.8619(6) 0.1813(3) 0.0417(9) Uani d U 1 . . C
H10 -0.0097 0.8509 0.1861 0.050 Uiso calc R 1 . . H
C11 0.0904(3) 0.9238(6) 0.1160(3) 0.0364(9) Uani d U 1 . . C
H11 0.0516 0.9565 0.0766 0.044 Uiso calc R 1 . . H
C12 0.2746(3) 1.1519(5) -0.1246(3) 0.0259(8) Uani d U 1 . . C
C13 0.3277(4) 1.2015(6) -0.1864(3) 0.0325(8) Uani d U 1 . . C
H13 0.2996 1.2429 -0.2299 0.039 Uiso calc R 1 . . H
C14 0.4196(4) 1.1894(6) -0.1827(3) 0.0373(9) Uani d U 1 . . C
H14 0.4556 1.2220 -0.2239 0.045 Uiso calc R 1 . . H
C15 0.4601(3) 1.1297(6) -0.1190(3) 0.0372(9) Uani d U 1 . . C
H15 0.5240 1.1220 -0.1154 0.045 Uiso calc R 1 . . H
C16 0.4064(3) 1.0824(6) -0.0620(3) 0.0347(9) Uani d U 1 . . C
H16 0.4343 1.0397 -0.0187 0.042 Uiso calc R 1 . . H
C17 0.1241(3) 1.1484(6) -0.0658(3) 0.0354(9) Uani d U 1 . . C
H17 0.0599 1.1563 -0.0829 0.042 Uiso calc R 1 . . H
C18 0.1435(3) 1.2756(6) -0.0067(3) 0.0334(8) Uani d U 1 . . C
C19 0.1046(4) 1.4184(6) -0.0006(3) 0.0375(9) Uani d U 1 . . C
H19 0.0625 1.4535 -0.0371 0.045 Uiso calc R 1 . . H
C20 0.1273(4) 1.5098(6) 0.0590(4) 0.0439(10) Uani d U 1 . . C
H20 0.1012 1.6100 0.0639 0.053 Uiso calc R 1 . . H
C21 0.1871(4) 1.4583(7) 0.1116(3) 0.0418(9) Uani d U 1 . . C
H21 0.2015 1.5212 0.1537 0.050 Uiso calc R 1 . . H
C22 0.2280(4) 1.3096(6) 0.1029(3) 0.0370(10) Uani d U 1 . . C
H22 0.2710 1.2727 0.1382 0.044 Uiso calc R 1 . . H
Cl1 0.42351(7) 0.49852(13) 0.26271(5) 0.0309(3) Uani d D 1 . . Cl
O3 0.3445(8) 0.410(2) 0.2458(9) 0.049(3) Uani d PDU 0.52(3) A 1 O
O3' 0.3764(12) 0.3605(14) 0.2413(9) 0.051(3) Uani d PDU 0.48(3) A 2 O
O4 0.3815(3) 0.6404(5) 0.2853(3) 0.0709(15) Uani d D 1 A . O
O5 0.4783(3) 0.5337(5) 0.1990(2) 0.0426(9) Uani d D 1 A . O
O6 0.4769(3) 0.4433(6) 0.3239(2) 0.0527(11) Uani d D 1 A . O

loop_
_atom_site_aniso_label
_atom_site_aniso_U_11
_atom_site_aniso_U_22
_atom_site_aniso_U_33
_atom_site_aniso_U_12
_atom_site_aniso_U_13
_atom_site_aniso_U_23
Co1 0.0303(3) 0.0205(3) 0.0251(3) -0.0047(2) -0.0116(2) 0.0057(3)
N1 0.0280(19) 0.061(3) 0.029(2) 0.0086(19) -0.0059(16) -0.003(2)
N2 0.0286(17) 0.0226(19) 0.0238(17) -0.0038(15) -0.0059(14) 0.0061(14)
N3 0.0279(18) 0.0208(17) 0.0249(19) -0.0036(14) -0.0075(14) 0.0034(15)
N4 0.034(2) 0.052(3) 0.031(2) 0.0114(19) -0.0072(17) -0.013(2)
N5 0.0322(19) 0.0193(17) 0.0245(19) -0.0040(14) -0.0067(15) 0.0021(15)
N6 0.0352(18) 0.0233(17) 0.0194(18) -0.0078(15) -0.0034(14) 0.0008(13)
O1 0.0373(19) 0.0327(18) 0.034(2) -0.0110(15) -0.0172(16) 0.0102(16)
O2 0.0361(19) 0.0201(17) 0.045(2) -0.0069(13) -0.0200(17) 0.0093(14)
C1 0.0264(17) 0.0323(19) 0.0247(19) 0.0024(15) 0.0019(15) 0.0042(15)
C2 0.036(2) 0.034(2) 0.0229(18) -0.0084(16) -0.0047(16) -0.0002(17)
C3 0.0411(18) 0.0331(18) 0.0289(17) -0.0105(16) 0.0022(15) -0.0037(15)
C4 0.0386(18) 0.0291(17) 0.0337(18) -0.0062(14) 0.0094(16) -0.0013(15)
C5 0.0319(16) 0.0310(17) 0.0313(17) 0.0041(14) 0.0068(15) 0.0061(16)
C6 0.0391(19) 0.043(2) 0.027(2) 0.0048(19) -0.0065(17) -0.0053(18)
C7 0.0393(18) 0.0346(19) 0.0251(17) 0.0070(16) 0.0005(15) 0.0004(16)
C8 0.0512(18) 0.0300(18) 0.0311(18) 0.0089(16) 0.0066(16) 0.0024(16)
C9 0.0537(19) 0.0301(19) 0.0445(19) 0.0012(17) 0.0158(17) -0.0015(17)
C10 0.0399(18) 0.0309(19) 0.054(2) -0.0012(16) 0.0133(16) -0.0104(17)
C11 0.033(2) 0.025(2) 0.051(2) 0.0019(17) -0.0021(18) -0.0082(18)
C12 0.0346(19) 0.0230(18) 0.0202(17) 0.0019(16) -0.0017(15) -0.0009(15)
C13 0.0447(18) 0.0267(18) 0.0263(17) 0.0048(16) 0.0047(15) 0.0005(15)
C14 0.0433(18) 0.0272(18) 0.0413(18) -0.0031(16) 0.0100(16) -0.0022(16)
C15 0.0316(18) 0.0288(18) 0.051(2) -0.0022(15) -0.0012(15) -0.0063(16)
C16 0.0303(19) 0.028(2) 0.046(2) 0.0025(16) -0.0111(16) -0.0028(18)
C17 0.0314(19) 0.040(2) 0.035(2) 0.0034(18) -0.0017(17) 0.0035(18)
C18 0.0319(17) 0.0351(18) 0.0333(18) 0.0067(15) 0.0062(15) 0.0050(16)
C19 0.0366(18) 0.0333(18) 0.0426(19) 0.0037(16) 0.0141(16) 0.0037(15)
C20 0.043(2) 0.0361(19) 0.053(2) -0.0044(16) 0.0167(17) -0.0053(16)
C21 0.046(2) 0.0378(19) 0.042(2) -0.0156(17) 0.0164(16) -0.0159(17)
C22 0.041(2) 0.038(2) 0.032(2) -0.0163(17) 0.0067(18) -0.0082(19)
Cl1 0.0309(5) 0.0407(6) 0.0212(5) -0.0057(4) -0.0008(5) 0.0070(4)
O3 0.041(5) 0.061(7) 0.044(4) -0.022(5) -0.001(5) -0.002(5)
O3' 0.041(6) 0.066(7) 0.045(4) -0.026(5) -0.002(6) 0.000(5)
O4 0.061(3) 0.083(4) 0.068(3) 0.041(3) 0.012(2) 0.013(3)
O5 0.0388(19) 0.049(2) 0.040(2) -0.0011(18) 0.0103(17) 0.0137(19)
O6 0.050(2) 0.070(3) 0.039(2) 0.017(2) -0.0053(19) 0.022(2)

loop_
_atom_type_symbol
_atom_type_description
_atom_type_scat_dispersion_real
_atom_type_scat_dispersion_imag
_atom_type_scat_source
C C 0.0033 0.0016 'International Tables Vol C Tables 4.2.6.8 and 6.1.1.4'
H H 0.0000 0.0000 'International Tables Vol C Tables 4.2.6.8 and 6.1.1.4'
N N 0.0061 0.0033 'International Tables Vol C Tables 4.2.6.8 and 6.1.1.4'
O O 0.0106 0.0060 'International Tables Vol C Tables 4.2.6.8 and 6.1.1.4'
Cl Cl 0.1484 0.1585 'International Tables Vol C Tables 4.2.6.8 and 6.1.1.4'
Co Co 0.3494 0.9721 'International Tables Vol C Tables 4.2.6.8 and 6.1.1.4'

loop_
_geom_angle_atom_site_label_1
_geom_angle_atom_site_label_2
_geom_angle_atom_site_label_3
_geom_angle
_geom_angle_publ_flag
O1 Co1 O2 172.61(19) y
O1 Co1 N3 83.59(16) y
O2 Co1 N3 90.82(17) y
O1 Co1 N6 91.29(16) y
O2 Co1 N6 83.94(15) y
N3 Co1 N6 90.73(16) y
O1 Co1 N2 90.21(16) y
O2 Co1 N2 94.64(15) y
N3 Co1 N2 90.19(16) y
N6 Co1 N2 178.32(16) y
O1 Co1 N5 94.80(16) y
O2 Co1 N5 90.84(17) y
N3 Co1 N5 178.29(17) y
N6 Co1 N5 89.86(15) y
N2 Co1 N5 89.27(16) y
C1 N1 C6 124.0(4) ?
C1 N1 H1 118.0 ?
C6 N1 H1 118.0 ?
C1 N2 C2 118.0(4) ?
C1 N2 Co1 122.9(3) ?
C2 N2 Co1 119.0(3) ?
C7 N3 C11 118.9(4) ?
C7 N3 Co1 114.1(3) ?
C11 N3 Co1 127.0(3) ?
C12 N4 C17 123.1(4) ?
C12 N4 H4 118.5 ?
C17 N4 H4 118.5 ?
C12 N5 C16 118.6(4) ?
C12 N5 Co1 122.4(3) ?
C16 N5 Co1 118.9(3) ?
C18 N6 C22 120.8(4) ?
C18 N6 Co1 113.6(3) ?
C22 N6 Co1 125.6(3) ?
C6 O1 Co1 107.6(3) ?
C17 O2 Co1 107.3(3) ?
N1 C1 N2 121.1(4) ?
N1 C1 C5 118.5(4) ?
N2 C1 C5 120.3(4) ?
C3 C2 N2 124.0(5) ?
C3 C2 H2 118.0 ?
N2 C2 H2 118.0 ?
C2 C3 C4 118.8(5) ?
C2 C3 H3 120.6 ?
C4 C3 H3 120.6 ?
C5 C4 C3 118.6(5) ?
C5 C4 H4A 120.7 ?
C3 C4 H4A 120.7 ?
C4 C5 C1 120.3(5) ?
C4 C5 H5 119.9 ?
C1 C5 H5 119.9 ?
O1 C6 N1 108.0(4) ?
O1 C6 C7 110.4(4) ?
N1 C6 C7 108.7(4) ?
O1 C6 H6 109.9 ?
N1 C6 H6 109.9 ?
C7 C6 H6 109.9 ?
N3 C7 C8 122.8(5) ?
N3 C7 C6 110.1(4) ?
C8 C7 C6 127.1(5) ?
C7 C8 C9 118.6(5) ?
C7 C8 H8 120.7 ?
C9 C8 H8 120.7 ?
C10 C9 C8 119.2(5) ?
C10 C9 H9 120.4 ?
C8 C9 H9 120.4 ?
C9 C10 C11 120.3(5) ?
C9 C10 H10 119.9 ?
C11 C10 H10 119.9 ?
N3 C11 C10 120.2(5) ?
N3 C11 H11 119.9 ?
C10 C11 H11 119.9 ?
N5 C12 N4 122.0(4) ?
N5 C12 C13 120.1(4) ?
N4 C12 C13 117.9(4) ?
C14 C13 C12 119.5(5) ?
C14 C13 H13 120.3 ?
C12 C13 H13 120.3 ?
C13 C14 C15 120.0(5) ?
C13 C14 H14 120.0 ?
C15 C14 H14 120.0 ?
C16 C15 C14 118.3(5) ?
C16 C15 H15 120.9 ?
C14 C15 H15 120.9 ?
C15 C16 N5 123.6(5) ?
C15 C16 H16 118.2 ?
N5 C16 H16 118.2 ?
O2 C17 N4 108.3(4) ?
O2 C17 C18 110.9(4) ?
N4 C17 C18 108.8(4) ?
O2 C17 H17 109.6 ?
N4 C17 H17 109.6 ?
C18 C17 H17 109.6 ?
N6 C18 C19 122.3(5) ?
N6 C18 C17 109.7(4) ?
C19 C18 C17 128.0(5) ?
C18 C19 C20 118.6(5) ?
C18 C19 H19 120.7 ?
C20 C19 H19 120.7 ?
C19 C20 C21 120.5(5) ?
C19 C20 H20 119.8 ?
C21 C20 H20 119.8 ?
C20 C21 C22 119.6(5) ?
C20 C21 H21 120.2 ?
C22 C21 H21 120.2 ?
N6 C22 C21 118.2(5) ?
N6 C22 H22 120.9 ?
C21 C22 H22 120.9 ?
O5 Cl1 O4 106.9(3) ?
O5 Cl1 O6 111.3(3) ?
O4 Cl1 O6 108.0(3) ?
O5 Cl1 O3 114.2(7) ?
O4 Cl1 O3 99.4(8) ?
O6 Cl1 O3 115.8(7) ?
O5 Cl1 O3' 104.0(7) ?
O4 Cl1 O3' 125.0(9) ?
O6 Cl1 O3' 101.4(8) ?

loop_
_geom_bond_atom_site_label_1
_geom_bond_atom_site_label_2
_geom_bond_site_symmetry_2
_geom_bond_distance
_geom_bond_publ_flag
Co1 O1 . 1.893(4) y
Co1 O2 . 1.894(4) y
Co1 N3 . 1.917(4) y
Co1 N6 . 1.930(4) y
Co1 N2 . 1.959(4) y
Co1 N5 . 1.962(4) y
N1 C1 . 1.344(6) ?
N1 C6 . 1.453(7) ?
N1 H1 . 0.8800 ?
N2 C1 . 1.363(6) ?
N2 C2 . 1.364(6) ?
N3 C7 . 1.339(6) ?
N3 C11 . 1.359(6) ?
N4 C12 . 1.353(6) ?
N4 C17 . 1.448(7) ?
N4 H4 . 0.8800 ?
N5 C12 . 1.344(6) ?
N5 C16 . 1.362(6) ?
N6 C18 . 1.344(6) ?
N6 C22 . 1.346(6) ?
O1 C6 . 1.388(7) ?
O2 C17 . 1.379(6) ?
C1 C5 . 1.397(7) ?
C2 C3 . 1.345(7) ?
C2 H2 . 0.9500 ?
C3 C4 . 1.400(8) ?
C3 H3 . 0.9500 ?
C4 C5 . 1.384(8) ?
C4 H4A . 0.9500 ?
C5 H5 . 0.9500 ?
C6 C7 . 1.529(7) ?
C6 H6 . 1.0000 ?
C7 C8 . 1.378(7) ?
C8 C9 . 1.380(8) ?
C8 H8 . 0.9500 ?
C9 C10 . 1.369(9) ?
C9 H9 . 0.9500 ?
C10 C11 . 1.390(8) ?
C10 H10 . 0.9500 ?
C11 H11 . 0.9500 ?
C12 C13 . 1.419(7) ?
C13 C14 . 1.365(7) ?
C13 H13 . 0.9500 ?
C14 C15 . 1.384(8) ?
C14 H14 . 0.9500 ?
C15 C16 . 1.353(8) ?
C15 H15 . 0.9500 ?
C16 H16 . 0.9500 ?
C17 C18 . 1.547(8) ?
C17 H17 . 1.0000 ?
C18 C19 . 1.362(7) ?
C19 C20 . 1.365(8) ?
C19 H19 . 0.9500 ?
C20 C21 . 1.364(9) ?
C20 H20 . 0.9500 ?
C21 C22 . 1.425(8) ?
C21 H21 . 0.9500 ?
C22 H22 . 0.9500 ?
Cl1 O5 . 1.428(2) ?
Cl1 O4 . 1.429(2) ?
Cl1 O6 . 1.429(2) ?
Cl1 O3 . 1.430(3) ?
Cl1 O3' . 1.430(3) ?
